data_1559245
loop_
_publ_author_name
'Fischer, Fabian'
'Pientka, Tobias'
'Jiao, Haijun'
'Spannenberg, Anke'
'Hapke, Marko'

_publ_section_title
;
 CpCo(i) precatalysts for [2 + 2 + 2] cycloaddition reactions: synthesis
 and reactivity
;
_journal_issue 23
_journal_name_full 'Catalysis Science &amp; Technology'
_journal_page_first 8005
_journal_page_last 8014
_journal_paper_doi 10.1039/D0CY00876A
_journal_volume 10
_journal_year 2020
_chemical_absolute_configuration ad
_chemical_formula_sum 'C33 H29 Co N O5 P'
_chemical_formula_weight 609.47
_space_group_crystal_system orthorhombic
_space_group_IT_number 19
_space_group_name_Hall 'P 2ac 2ab'
_space_group_name_H-M_alt 'P 21 21 21'
_atom_sites_solution_hydrogens mixed
_audit_creation_method SHELXL-2014/7
_audit_update_record
;
2019-10-02 deposited with the CCDC.	2020-09-24 downloaded from the CCDC.
;
_cell_angle_alpha 90
_cell_angle_beta 90
_cell_angle_gamma 90
_cell_formula_units_Z 4
_cell_length_a 10.7864(6)
_cell_length_b 11.5313(7)
_cell_length_c 22.3359(13)
_cell_measurement_reflns_used 9122
_cell_measurement_temperature 150(2)
_cell_measurement_theta_max 30.15
_cell_measurement_theta_min 2.54
_cell_volume 2778.2(3)
_computing_cell_refinement 'SAINT (Bruker, 2013)'
_computing_data_collection 'APEX2 (Bruker, 2014)'
_computing_data_reduction SAINT
_computing_structure_refinement 'SHELXL-2014/7 (Sheldrick, 2015)'
_computing_structure_solution 'SHELXS-97 (Sheldrick, 2008)'
_diffrn_ambient_temperature 150(2)
_diffrn_detector_area_resol_mean 8.3333
_diffrn_measured_fraction_theta_full 0.999
_diffrn_measured_fraction_theta_max 0.999
_diffrn_measurement_device_type 'Bruker APEX-II CCD'
_diffrn_measurement_method '\f and \w scans'
_diffrn_radiation_type MoK\a
_diffrn_radiation_wavelength 0.71073
_diffrn_reflns_av_R_equivalents 0.0311
_diffrn_reflns_av_unetI/netI 0.0197
_diffrn_reflns_Laue_measured_fraction_full 0.999
_diffrn_reflns_Laue_measured_fraction_max 0.999
_diffrn_reflns_limit_h_max 14
_diffrn_reflns_limit_h_min -14
_diffrn_reflns_limit_k_max 15
_diffrn_reflns_limit_k_min -15
_diffrn_reflns_limit_l_max 29
_diffrn_reflns_limit_l_min -29
_diffrn_reflns_number 51424
_diffrn_reflns_point_group_measured_fraction_full 1.000
_diffrn_reflns_point_group_measured_fraction_max 1.000
_diffrn_reflns_theta_full 25.242
_diffrn_reflns_theta_max 27.993
_diffrn_reflns_theta_min 1.823
_diffrn_source 'fine-focus sealed tube'
_exptl_absorpt_coefficient_mu 0.720
_exptl_absorpt_correction_T_max 0.92
_exptl_absorpt_correction_T_min 0.85
_exptl_absorpt_correction_type multi-scan
_exptl_absorpt_process_details 'SADABS (Bruker, 2014)'
_exptl_crystal_colour red
_exptl_crystal_density_diffrn 1.457
_exptl_crystal_description prism
_exptl_crystal_F_000 1264
_exptl_crystal_size_max 0.422
_exptl_crystal_size_mid 0.260
_exptl_crystal_size_min 0.122
_refine_diff_density_max 0.426
_refine_diff_density_min -0.167
_refine_diff_density_rms 0.044
_refine_ls_abs_structure_details
;
 Flack x determined using 2725 quotients [(I+)-(I-)]/[(I+)+(I-)]
 (Parsons, Flack and Wagner, Acta Cryst. B69 (2013) 249-259).
;
_refine_ls_abs_structure_Flack -0.019(3)
_refine_ls_extinction_method none
_refine_ls_goodness_of_fit_ref 1.052
_refine_ls_hydrogen_treatment mixed
_refine_ls_matrix_type full
_refine_ls_number_parameters 378
_refine_ls_number_reflns 6704
_refine_ls_number_restraints 0
_refine_ls_restrained_S_all 1.052
_refine_ls_R_factor_all 0.0268
_refine_ls_R_factor_gt 0.0247
_refine_ls_shift/su_max 0.001
_refine_ls_shift/su_mean 0.000
_refine_ls_structure_factor_coef Fsqd
_refine_ls_weighting_details 'w=1/[\s^2^(Fo^2^)+(0.0317P)^2^+0.6412P] where P=(Fo^2^+2Fc^2^)/3'
_refine_ls_weighting_scheme calc
_refine_ls_wR_factor_gt 0.0599
_refine_ls_wR_factor_ref 0.0612
_reflns_Friedel_coverage 0.781
_reflns_Friedel_fraction_full 1.000
_reflns_Friedel_fraction_max 1.000
_reflns_number_gt 6393
_reflns_number_total 6704
_reflns_threshold_expression 'I > 2\s(I)'
_cod_data_source_file d0cy00876a2.cif
_cod_data_source_block AX1293
_cod_depositor_comments 'Adding full bibliography for 1559240--1559245.cif.'
_cod_database_code 1559245
_shelx_shelxl_version_number 2014/7
_shelx_space_group_comment
;
The symmetry employed for this shelxl refinement is uniquely defined
by the following loop, which should always be used as a source of
symmetry information in preference to the above space-group names.
They are only intended as comments.
;

loop_
_space_group_symop_operation_xyz
'x, y, z'
'x+1/2, -y+1/2, -z'
'-x, y+1/2, -z+1/2'
'-x+1/2, -y, z+1/2'

loop_
_atom_site_label
_atom_site_type_symbol
_atom_site_fract_x
_atom_site_fract_y
_atom_site_fract_z
_atom_site_U_iso_or_equiv
_atom_site_adp_type
_atom_site_occupancy
_atom_site_site_symmetry_order
_atom_site_calc_flag
_atom_site_refinement_flags_posn
_atom_site_refinement_flags_adp
_atom_site_refinement_flags_occupancy
_atom_site_disorder_assembly
_atom_site_disorder_group
C1 C 0.8437(2) 0.5681(2) 0.27717(10) 0.0318(5) Uani 1 1 d . . . . .
C2 C 0.7393(2) 0.5030(2) 0.25217(10) 0.0266(5) Uani 1 1 d . . . . .
H2 H 0.658(3) 0.530(2) 0.2615(12) 0.032 Uiso 1 1 d . U . . .
C3 C 0.7710(3) 0.3826(2) 0.25538(9) 0.0296(5) Uani 1 1 d . . . . .
H3 H 0.720(3) 0.319(2) 0.2634(13) 0.036 Uiso 1 1 d . U . . .
C4 C 0.8936(3) 0.3758(3) 0.28318(10) 0.0372(6) Uani 1 1 d . . . . .
C5 C 0.8714(3) 0.5644(2) 0.12152(11) 0.0392(6) Uani 1 1 d . . . . .
H5 H 0.8581 0.6457 0.1240 0.047 Uiso 1 1 calc R U . . .
C6 C 0.8092(2) 0.4877(2) 0.08338(10) 0.0351(6) Uani 1 1 d . . . . .
H6 H 0.7458 0.5076 0.0558 0.042 Uiso 1 1 calc R U . . .
C7 C 0.8582(2) 0.3738(2) 0.09333(10) 0.0328(5) Uani 1 1 d . . . . .
H7 H 0.8328 0.3049 0.0735 0.039 Uiso 1 1 calc R U . . .
C8 C 0.9501(2) 0.3823(3) 0.13746(11) 0.0368(6) Uani 1 1 d . . . . .
H8 H 0.9992 0.3205 0.1526 0.044 Uiso 1 1 calc R U . . .
C9 C 0.9565(2) 0.5006(3) 0.15544(11) 0.0389(6) Uani 1 1 d . . . . .
H9 H 1.0097 0.5312 0.1855 0.047 Uiso 1 1 calc R U . . .
C10 C 0.4649(2) 0.55449(19) 0.18820(10) 0.0274(4) Uani 1 1 d . . . . .
H10A H 0.5478 0.5885 0.1807 0.033 Uiso 1 1 calc R U . . .
H10B H 0.4383 0.5789 0.2287 0.033 Uiso 1 1 calc R U . . .
C11 C 0.3744(3) 0.6035(2) 0.14263(14) 0.0484(8) Uani 1 1 d . . . . .
H11A H 0.4068 0.5910 0.1022 0.073 Uiso 1 1 calc R U . . .
H11B H 0.3636 0.6868 0.1496 0.073 Uiso 1 1 calc R U . . .
H11C H 0.2942 0.5642 0.1467 0.073 Uiso 1 1 calc R U . . .
C12 C 0.3709(2) 0.3621(2) 0.21290(11) 0.0317(5) Uani 1 1 d . . . . .
H12A H 0.3597 0.2888 0.1905 0.038 Uiso 1 1 calc R U . . .
H12B H 0.2941 0.4084 0.2086 0.038 Uiso 1 1 calc R U . . .
C13 C 0.3917(3) 0.3350(2) 0.27824(11) 0.0383(6) Uani 1 1 d . . . . .
H13A H 0.4623 0.2821 0.2823 0.057 Uiso 1 1 calc R U . . .
H13B H 0.3172 0.2984 0.2948 0.057 Uiso 1 1 calc R U . . .
H13C H 0.4089 0.4070 0.3000 0.057 Uiso 1 1 calc R U . . .
C14 C 0.6375(2) 0.14792(17) 0.15020(9) 0.0200(4) Uani 1 1 d . . . . .
C15 C 0.75040(19) 0.10336(18) 0.17128(10) 0.0240(4) Uani 1 1 d . . . . .
H15 H 0.7901 0.1370 0.2050 0.029 Uiso 1 1 calc R U . . .
C16 C 0.8023(2) 0.01050(19) 0.14236(10) 0.0256(4) Uani 1 1 d . . . . .
H16 H 0.8777 -0.0216 0.1568 0.031 Uiso 1 1 calc R U . . .
C17 C 0.74499(19) -0.03788(17) 0.09136(10) 0.0231(4) Uani 1 1 d . . . . .
C18 C 0.7977(2) -0.13503(19) 0.06183(11) 0.0277(5) Uani 1 1 d . . . . .
H18 H 0.8705 -0.1699 0.0776 0.033 Uiso 1 1 calc R U . . .
C19 C 0.7455(2) -0.1792(2) 0.01112(12) 0.0340(6) Uani 1 1 d . . . . .
H19 H 0.7816 -0.2447 -0.0079 0.041 Uiso 1 1 calc R U . . .
C20 C 0.6386(2) -0.1279(2) -0.01312(11) 0.0320(5) Uani 1 1 d . . . . .
H20 H 0.6043 -0.1576 -0.0492 0.038 Uiso 1 1 calc R U . . .
C21 C 0.5831(2) -0.03539(18) 0.01475(9) 0.0249(4) Uani 1 1 d . . . . .
H21 H 0.5105 -0.0019 -0.0020 0.030 Uiso 1 1 calc R U . . .
C22 C 0.6336(2) 0.01101(17) 0.06877(9) 0.0206(4) Uani 1 1 d . . . . .
C23 C 0.57755(19) 0.10501(17) 0.10056(9) 0.0196(4) Uani 1 1 d . . . . .
C24 C 0.4606(2) 0.16213(17) 0.08136(9) 0.0198(4) Uani 1 1 d . . . . .
C25 C 0.3462(2) 0.10101(19) 0.07567(9) 0.0214(4) Uani 1 1 d . . . . .
C26 C 0.3338(2) -0.01832(19) 0.09094(10) 0.0242(4) Uani 1 1 d . . . . .
H26 H 0.4041 -0.0601 0.1047 0.029 Uiso 1 1 calc R U . . .
C27 C 0.2226(2) -0.0736(2) 0.08613(9) 0.0301(5) Uani 1 1 d . . . . .
H27 H 0.2163 -0.1534 0.0962 0.036 Uiso 1 1 calc R U . . .
C28 C 0.1167(2) -0.0128(2) 0.06617(11) 0.0346(6) Uani 1 1 d . . . . .
H28 H 0.0399 -0.0524 0.0621 0.042 Uiso 1 1 calc R U . . .
C29 C 0.1238(2) 0.1016(2) 0.05276(10) 0.0311(5) Uani 1 1 d . . . . .
H29 H 0.0515 0.1420 0.0402 0.037 Uiso 1 1 calc R U . . .
C30 C 0.2383(2) 0.16181(19) 0.05734(9) 0.0239(4) Uani 1 1 d . . . . .
C31 C 0.2459(2) 0.2820(2) 0.04456(9) 0.0266(5) Uani 1 1 d . . . . .
H31 H 0.1745 0.3220 0.0306 0.032 Uiso 1 1 calc R U . . .
C32 C 0.3546(2) 0.34077(19) 0.05208(9) 0.0248(4) Uani 1 1 d . . . . .
H32 H 0.3590 0.4214 0.0437 0.030 Uiso 1 1 calc R U . . .
C33 C 0.4603(2) 0.28064(18) 0.07249(9) 0.0208(4) Uani 1 1 d . . . . .
Co1 Co 0.77807(3) 0.43877(2) 0.17050(2) 0.02133(7) Uani 1 1 d . . . . .
N1 N 0.47575(17) 0.42714(15) 0.18716(8) 0.0234(4) Uani 1 1 d . . . . .
O1 O 0.93839(16) 0.48880(18) 0.29087(8) 0.0385(4) Uani 1 1 d . . . . .
O2 O 0.8575(2) 0.66847(17) 0.28801(9) 0.0461(5) Uani 1 1 d . . . . .
O3 O 0.9534(2) 0.2953(2) 0.30062(10) 0.0567(6) Uani 1 1 d . . . . .
O4 O 0.58074(14) 0.23762(12) 0.18208(6) 0.0212(3) Uani 1 1 d . . . . .
O5 O 0.56739(14) 0.34451(12) 0.08466(6) 0.0213(3) Uani 1 1 d . . . . .
P1 P 0.59834(5) 0.36888(4) 0.15573(2) 0.01933(11) Uani 1 1 d . . . . .

loop_
_atom_site_aniso_label
_atom_site_aniso_U_11
_atom_site_aniso_U_22
_atom_site_aniso_U_33
_atom_site_aniso_U_23
_atom_site_aniso_U_13
_atom_site_aniso_U_12
C1 0.0298(12) 0.0430(13) 0.0225(10) -0.0064(10) -0.0020(9) -0.0036(12)
C2 0.0246(12) 0.0348(11) 0.0204(9) -0.0046(9) -0.0026(8) -0.0027(9)
C3 0.0358(12) 0.0340(11) 0.0191(10) 0.0002(8) -0.0031(10) -0.0042(11)
C4 0.0408(15) 0.0496(15) 0.0211(11) -0.0015(10) -0.0028(10) 0.0083(13)
C5 0.0491(16) 0.0312(12) 0.0373(13) 0.0050(11) 0.0169(11) -0.0082(12)
C6 0.0327(13) 0.0516(15) 0.0209(11) 0.0084(10) 0.0037(9) -0.0004(11)
C7 0.0358(13) 0.0376(13) 0.0249(11) -0.0074(10) 0.0066(10) -0.0053(11)
C8 0.0270(12) 0.0498(15) 0.0336(13) 0.0047(11) 0.0041(10) 0.0055(11)
C9 0.0290(12) 0.0600(16) 0.0278(12) -0.0063(11) 0.0042(10) -0.0184(12)
C10 0.0326(12) 0.0204(9) 0.0293(10) -0.0053(8) -0.0026(9) 0.0027(9)
C11 0.060(2) 0.0296(12) 0.0553(17) -0.0027(12) -0.0244(15) 0.0103(13)
C12 0.0283(12) 0.0310(11) 0.0357(12) -0.0008(10) 0.0058(10) 0.0004(10)
C13 0.0496(17) 0.0304(12) 0.0348(13) 0.0030(10) 0.0160(12) 0.0062(12)
C14 0.0224(10) 0.0182(8) 0.0194(9) 0.0012(7) 0.0007(8) -0.0025(8)
C15 0.0246(11) 0.0241(9) 0.0234(9) 0.0018(8) -0.0063(8) -0.0031(8)
C16 0.0181(10) 0.0266(10) 0.0322(11) 0.0033(9) -0.0039(8) 0.0011(8)
C17 0.0215(11) 0.0209(9) 0.0270(10) 0.0036(8) 0.0019(8) -0.0014(7)
C18 0.0226(11) 0.0221(9) 0.0384(12) 0.0028(9) 0.0042(9) 0.0032(9)
C19 0.0369(15) 0.0235(10) 0.0417(13) -0.0085(10) 0.0065(11) 0.0047(9)
C20 0.0370(13) 0.0283(11) 0.0308(11) -0.0070(9) -0.0003(10) -0.0004(10)
C21 0.0274(11) 0.0241(10) 0.0232(10) -0.0020(8) -0.0007(9) -0.0010(9)
C22 0.0214(10) 0.0183(9) 0.0222(9) 0.0013(7) 0.0006(8) -0.0021(8)
C23 0.0192(10) 0.0189(9) 0.0207(9) 0.0022(7) -0.0010(8) -0.0013(8)
C24 0.0213(10) 0.0223(10) 0.0159(9) -0.0028(7) -0.0008(7) 0.0015(8)
C25 0.0215(10) 0.0264(10) 0.0163(9) -0.0031(7) 0.0011(8) -0.0013(8)
C26 0.0268(11) 0.0259(10) 0.0200(9) -0.0033(8) 0.0010(8) -0.0025(9)
C27 0.0331(11) 0.0338(11) 0.0233(10) -0.0066(9) 0.0054(9) -0.0099(11)
C28 0.0247(12) 0.0538(15) 0.0255(11) -0.0066(11) 0.0027(9) -0.0144(11)
C29 0.0193(11) 0.0525(15) 0.0215(10) -0.0024(10) -0.0006(8) 0.0004(10)
C30 0.0218(11) 0.0339(11) 0.0160(9) -0.0034(8) -0.0004(8) -0.0004(9)
C31 0.0238(12) 0.0358(12) 0.0202(10) -0.0020(8) -0.0038(8) 0.0088(9)
C32 0.0310(12) 0.0236(10) 0.0197(9) -0.0004(8) -0.0025(8) 0.0057(9)
C33 0.0244(10) 0.0227(10) 0.0153(9) -0.0010(7) -0.0020(8) -0.0004(8)
Co1 0.02306(14) 0.02372(13) 0.01720(12) -0.00081(11) -0.00146(11) -0.00416(12)
N1 0.0251(9) 0.0196(8) 0.0256(9) -0.0012(7) 0.0010(7) -0.0004(7)
O1 0.0289(9) 0.0578(11) 0.0289(8) -0.0074(8) -0.0078(7) 0.0013(9)
O2 0.0511(12) 0.0445(11) 0.0428(11) -0.0150(9) -0.0042(9) -0.0116(10)
O3 0.0654(15) 0.0660(14) 0.0388(11) 0.0014(10) -0.0074(10) 0.0305(12)
O4 0.0270(8) 0.0186(6) 0.0181(7) -0.0008(5) -0.0005(6) -0.0005(6)
O5 0.0259(8) 0.0214(7) 0.0167(7) 0.0003(5) -0.0019(6) -0.0033(6)
P1 0.0232(3) 0.0182(2) 0.0166(2) -0.00074(18) -0.00103(19) -0.0019(2)

loop_
_atom_type_symbol
_atom_type_description
_atom_type_scat_dispersion_real
_atom_type_scat_dispersion_imag
_atom_type_scat_source
C C 0.0033 0.0016 'International Tables Vol C Tables 4.2.6.8 and 6.1.1.4'
H H 0.0000 0.0000 'International Tables Vol C Tables 4.2.6.8 and 6.1.1.4'
N N 0.0061 0.0033 'International Tables Vol C Tables 4.2.6.8 and 6.1.1.4'
O O 0.0106 0.0060 'International Tables Vol C Tables 4.2.6.8 and 6.1.1.4'
P P 0.1023 0.0942 'International Tables Vol C Tables 4.2.6.8 and 6.1.1.4'
Co Co 0.3494 0.9721 'International Tables Vol C Tables 4.2.6.8 and 6.1.1.4'

loop_
_geom_angle_atom_site_label_1
_geom_angle_atom_site_label_2
_geom_angle_atom_site_label_3
_geom_angle
_geom_angle_site_symmetry_1
_geom_angle_site_symmetry_3
_geom_angle_publ_flag
O2 C1 O1 119.8(2) . . ?
O2 C1 C2 132.2(3) . . ?
O1 C1 C2 108.0(2) . . ?
C3 C2 C1 107.1(2) . . ?
C3 C2 Co1 68.83(13) . . ?
C1 C2 Co1 112.02(16) . . ?
C3 C2 H2 122.0(16) . . ?
C1 C2 H2 116.9(17) . . ?
Co1 C2 H2 120.8(17) . . ?
C2 C3 C4 106.8(2) . . ?
C2 C3 Co1 69.42(13) . . ?
C4 C3 Co1 112.59(18) . . ?
C2 C3 H3 129.2(18) . . ?
C4 C3 H3 114.0(19) . . ?
Co1 C3 H3 117.2(18) . . ?
O3 C4 O1 119.7(3) . . ?
O3 C4 C3 131.9(3) . . ?
O1 C4 C3 108.3(2) . . ?
C6 C5 C9 108.2(2) . . ?
C6 C5 Co1 69.35(14) . . ?
C9 C5 Co1 70.50(14) . . ?
C6 C5 H5 125.9 . . ?
C9 C5 H5 125.9 . . ?
Co1 C5 H5 125.8 . . ?
C5 C6 C7 108.0(2) . . ?
C5 C6 Co1 71.05(13) . . ?
C7 C6 Co1 70.22(14) . . ?
C5 C6 H6 126.0 . . ?
C7 C6 H6 126.0 . . ?
Co1 C6 H6 124.3 . . ?
C8 C7 C6 107.8(2) . . ?
C8 C7 Co1 71.60(14) . . ?
C6 C7 Co1 69.11(14) . . ?
C8 C7 H7 126.1 . . ?
C6 C7 H7 126.1 . . ?
Co1 C7 H7 124.8 . . ?
C7 C8 C9 107.4(2) . . ?
C7 C8 Co1 69.11(14) . . ?
C9 C8 Co1 69.32(15) . . ?
C7 C8 H8 126.3 . . ?
C9 C8 H8 126.3 . . ?
Co1 C8 H8 126.8 . . ?
C5 C9 C8 108.6(2) . . ?
C5 C9 Co1 70.15(15) . . ?
C8 C9 Co1 70.87(15) . . ?
C5 C9 H9 125.7 . . ?
C8 C9 H9 125.7 . . ?
Co1 C9 H9 124.9 . . ?
N1 C10 C11 114.26(19) . . ?
N1 C10 H10A 108.7 . . ?
C11 C10 H10A 108.7 . . ?
N1 C10 H10B 108.7 . . ?
C11 C10 H10B 108.7 . . ?
H10A C10 H10B 107.6 . . ?
C10 C11 H11A 109.5 . . ?
C10 C11 H11B 109.5 . . ?
H11A C11 H11B 109.5 . . ?
C10 C11 H11C 109.5 . . ?
H11A C11 H11C 109.5 . . ?
H11B C11 H11C 109.5 . . ?
N1 C12 C13 111.6(2) . . ?
N1 C12 H12A 109.3 . . ?
C13 C12 H12A 109.3 . . ?
N1 C12 H12B 109.3 . . ?
C13 C12 H12B 109.3 . . ?
H12A C12 H12B 108.0 . . ?
C12 C13 H13A 109.5 . . ?
C12 C13 H13B 109.5 . . ?
H13A C13 H13B 109.5 . . ?
C12 C13 H13C 109.5 . . ?
H13A C13 H13C 109.5 . . ?
H13B C13 H13C 109.5 . . ?
C23 C14 O4 118.09(18) . . ?
C23 C14 C15 123.16(19) . . ?
O4 C14 C15 118.72(18) . . ?
C16 C15 C14 118.86(19) . . ?
C16 C15 H15 120.6 . . ?
C14 C15 H15 120.6 . . ?
C15 C16 C17 120.7(2) . . ?
C15 C16 H16 119.7 . . ?
C17 C16 H16 119.7 . . ?
C16 C17 C18 120.8(2) . . ?
C16 C17 C22 120.06(19) . . ?
C18 C17 C22 119.2(2) . . ?
C19 C18 C17 121.0(2) . . ?
C19 C18 H18 119.5 . . ?
C17 C18 H18 119.5 . . ?
C18 C19 C20 120.1(2) . . ?
C18 C19 H19 119.9 . . ?
C20 C19 H19 119.9 . . ?
C21 C20 C19 120.7(2) . . ?
C21 C20 H20 119.7 . . ?
C19 C20 H20 119.7 . . ?
C20 C21 C22 120.6(2) . . ?
C20 C21 H21 119.7 . . ?
C22 C21 H21 119.7 . . ?
C17 C22 C21 118.30(19) . . ?
C17 C22 C23 118.82(18) . . ?
C21 C22 C23 122.88(19) . . ?
C14 C23 C22 118.31(19) . . ?
C14 C23 C24 118.18(18) . . ?
C22 C23 C24 123.46(18) . . ?
C33 C24 C25 118.3(2) . . ?
C33 C24 C23 118.83(19) . . ?
C25 C24 C23 122.74(18) . . ?
C30 C25 C26 118.0(2) . . ?
C30 C25 C24 119.40(19) . . ?
C26 C25 C24 122.5(2) . . ?
C27 C26 C25 121.1(2) . . ?
C27 C26 H26 119.5 . . ?
C25 C26 H26 119.5 . . ?
C26 C27 C28 120.3(2) . . ?
C26 C27 H27 119.8 . . ?
C28 C27 H27 119.8 . . ?
C29 C28 C27 120.5(2) . . ?
C29 C28 H28 119.8 . . ?
C27 C28 H28 119.8 . . ?
C28 C29 C30 120.6(2) . . ?
C28 C29 H29 119.7 . . ?
C30 C29 H29 119.7 . . ?
C31 C30 C25 119.6(2) . . ?
C31 C30 C29 120.9(2) . . ?
C25 C30 C29 119.5(2) . . ?
C32 C31 C30 120.7(2) . . ?
C32 C31 H31 119.7 . . ?
C30 C31 H31 119.7 . . ?
C31 C32 C33 119.35(19) . . ?
C31 C32 H32 120.3 . . ?
C33 C32 H32 120.3 . . ?
C24 C33 O5 119.44(19) . . ?
C24 C33 C32 122.4(2) . . ?
O5 C33 C32 118.20(18) . . ?
C3 Co1 C2 41.75(9) . . ?
C3 Co1 C6 172.29(11) . . ?
C2 Co1 C6 142.34(10) . . ?
C3 Co1 C7 133.40(11) . . ?
C2 Co1 C7 167.23(10) . . ?
C6 Co1 C7 40.67(10) . . ?
C3 Co1 C5 137.93(11) . . ?
C2 Co1 C5 108.75(10) . . ?
C6 Co1 C5 39.61(11) . . ?
C7 Co1 C5 67.10(10) . . ?
C3 Co1 C9 107.40(11) . . ?
C2 Co1 C9 102.27(10) . . ?
C6 Co1 C9 66.50(10) . . ?
C7 Co1 C9 66.60(10) . . ?
C5 Co1 C9 39.36(11) . . ?
C3 Co1 C8 105.42(11) . . ?
C2 Co1 C8 128.01(10) . . ?
C6 Co1 C8 66.90(10) . . ?
C7 Co1 C8 39.29(10) . . ?
C5 Co1 C8 66.59(11) . . ?
C9 Co1 C8 39.81(11) . . ?
C3 Co1 P1 89.39(8) . . ?
C2 Co1 P1 95.21(7) . . ?
C6 Co1 P1 96.11(7) . . ?
C7 Co1 P1 96.57(7) . . ?
C5 Co1 P1 128.70(8) . . ?
C9 Co1 P1 161.63(7) . . ?
C8 Co1 P1 129.34(8) . . ?
C10 N1 C12 116.10(18) . . ?
C10 N1 P1 118.61(15) . . ?
C12 N1 P1 125.25(15) . . ?
C4 O1 C1 109.13(19) . . ?
C14 O4 P1 116.81(12) . . ?
C33 O5 P1 116.45(13) . . ?
O4 P1 N1 97.55(8) . . ?
O4 P1 O5 99.53(7) . . ?
N1 P1 O5 108.60(9) . . ?
O4 P1 Co1 113.65(6) . . ?
N1 P1 Co1 120.89(7) . . ?
O5 P1 Co1 113.54(6) . . ?

loop_
_geom_bond_atom_site_label_1
_geom_bond_atom_site_label_2
_geom_bond_distance
_geom_bond_site_symmetry_2
_geom_bond_publ_flag
C1 O2 1.192(3) . ?
C1 O1 1.405(3) . ?
C1 C2 1.463(3) . ?
C2 C3 1.432(3) . ?
C2 Co1 2.013(2) . ?
C2 H2 0.95(3) . ?
C3 C4 1.463(4) . ?
C3 Co1 2.005(2) . ?
C3 H3 0.93(3) . ?
C4 O3 1.196(3) . ?
C4 O1 1.401(3) . ?
C5 C6 1.399(4) . ?
C5 C9 1.400(4) . ?
C5 Co1 2.076(2) . ?
C5 H5 0.9500 . ?
C6 C7 1.432(4) . ?
C6 Co1 2.054(2) . ?
C6 H6 0.9500 . ?
C7 C8 1.402(4) . ?
C7 Co1 2.068(2) . ?
C7 H7 0.9500 . ?
C8 C9 1.424(4) . ?
C8 Co1 2.101(3) . ?
C8 H8 0.9500 . ?
C9 Co1 2.080(2) . ?
C9 H9 0.9500 . ?
C10 N1 1.473(3) . ?
C10 C11 1.520(3) . ?
C10 H10A 0.9900 . ?
C10 H10B 0.9900 . ?
C11 H11A 0.9800 . ?
C11 H11B 0.9800 . ?
C11 H11C 0.9800 . ?
C12 N1 1.474(3) . ?
C12 C13 1.509(4) . ?
C12 H12A 0.9900 . ?
C12 H12B 0.9900 . ?
C13 H13A 0.9800 . ?
C13 H13B 0.9800 . ?
C13 H13C 0.9800 . ?
C14 C23 1.376(3) . ?
C14 O4 1.397(2) . ?
C14 C15 1.403(3) . ?
C15 C16 1.370(3) . ?
C15 H15 0.9500 . ?
C16 C17 1.411(3) . ?
C16 H16 0.9500 . ?
C17 C18 1.419(3) . ?
C17 C22 1.420(3) . ?
C18 C19 1.363(4) . ?
C18 H18 0.9500 . ?
C19 C20 1.405(4) . ?
C19 H19 0.9500 . ?
C20 C21 1.372(3) . ?
C20 H20 0.9500 . ?
C21 C22 1.428(3) . ?
C21 H21 0.9500 . ?
C22 C23 1.430(3) . ?
C23 C24 1.486(3) . ?
C24 C33 1.381(3) . ?
C24 C25 1.426(3) . ?
C25 C30 1.419(3) . ?
C25 C26 1.424(3) . ?
C26 C27 1.362(3) . ?
C26 H26 0.9500 . ?
C27 C28 1.413(4) . ?
C27 H27 0.9500 . ?
C28 C29 1.355(4) . ?
C28 H28 0.9500 . ?
C29 C30 1.421(3) . ?
C29 H29 0.9500 . ?
C30 C31 1.417(3) . ?
C31 C32 1.365(3) . ?
C31 H31 0.9500 . ?
C32 C33 1.410(3) . ?
C32 H32 0.9500 . ?
C33 O5 1.397(3) . ?
Co1 P1 2.1253(6) . ?
N1 P1 1.6410(19) . ?
O4 P1 1.6350(14) . ?
O5 P1 1.6462(15) . ?

loop_
_geom_torsion_atom_site_label_1
_geom_torsion_atom_site_label_2
_geom_torsion_atom_site_label_3
_geom_torsion_atom_site_label_4
_geom_torsion
_geom_torsion_site_symmetry_1
_geom_torsion_site_symmetry_2
_geom_torsion_site_symmetry_3
_geom_torsion_site_symmetry_4
_geom_torsion_publ_flag
O2 C1 C2 C3 -173.9(3) . . . . ?
O1 C1 C2 C3 4.1(3) . . . . ?
O2 C1 C2 Co1 112.6(3) . . . . ?
O1 C1 C2 Co1 -69.5(2) . . . . ?
C1 C2 C3 C4 0.8(3) . . . . ?
Co1 C2 C3 C4 108.38(19) . . . . ?
C1 C2 C3 Co1 -107.54(17) . . . . ?
C2 C3 C4 O3 171.6(3) . . . . ?
Co1 C3 C4 O3 -114.2(3) . . . . ?
C2 C3 C4 O1 -5.5(3) . . . . ?
Co1 C3 C4 O1 68.7(2) . . . . ?
C9 C5 C6 C7 -0.8(3) . . . . ?
Co1 C5 C6 C7 -60.82(17) . . . . ?
C9 C5 C6 Co1 60.05(17) . . . . ?
C5 C6 C7 C8 -0.1(3) . . . . ?
Co1 C6 C7 C8 -61.48(17) . . . . ?
C5 C6 C7 Co1 61.35(17) . . . . ?
C6 C7 C8 C9 1.0(3) . . . . ?
Co1 C7 C8 C9 -58.93(18) . . . . ?
C6 C7 C8 Co1 59.90(17) . . . . ?
C6 C5 C9 C8 1.4(3) . . . . ?
Co1 C5 C9 C8 60.71(18) . . . . ?
C6 C5 C9 Co1 -59.33(17) . . . . ?
C7 C8 C9 C5 -1.5(3) . . . . ?
Co1 C8 C9 C5 -60.26(17) . . . . ?
C7 C8 C9 Co1 58.80(17) . . . . ?
C23 C14 C15 C16 -1.9(3) . . . . ?
O4 C14 C15 C16 175.86(19) . . . . ?
C14 C15 C16 C17 1.5(3) . . . . ?
C15 C16 C17 C18 -179.1(2) . . . . ?
C15 C16 C17 C22 1.2(3) . . . . ?
C16 C17 C18 C19 -177.3(2) . . . . ?
C22 C17 C18 C19 2.4(3) . . . . ?
C17 C18 C19 C20 0.6(4) . . . . ?
C18 C19 C20 C21 -2.0(4) . . . . ?
C19 C20 C21 C22 0.4(4) . . . . ?
C16 C17 C22 C21 175.7(2) . . . . ?
C18 C17 C22 C21 -3.9(3) . . . . ?
C16 C17 C22 C23 -3.6(3) . . . . ?
C18 C17 C22 C23 176.77(19) . . . . ?
C20 C21 C22 C17 2.6(3) . . . . ?
C20 C21 C22 C23 -178.1(2) . . . . ?
O4 C14 C23 C22 -178.25(17) . . . . ?
C15 C14 C23 C22 -0.4(3) . . . . ?
O4 C14 C23 C24 4.3(3) . . . . ?
C15 C14 C23 C24 -177.93(19) . . . . ?
C17 C22 C23 C14 3.2(3) . . . . ?
C21 C22 C23 C14 -176.14(19) . . . . ?
C17 C22 C23 C24 -179.49(19) . . . . ?
C21 C22 C23 C24 1.2(3) . . . . ?
C14 C23 C24 C33 52.8(3) . . . . ?
C22 C23 C24 C33 -124.5(2) . . . . ?
C14 C23 C24 C25 -122.7(2) . . . . ?
C22 C23 C24 C25 59.9(3) . . . . ?
C33 C24 C25 C30 4.1(3) . . . . ?
C23 C24 C25 C30 179.71(18) . . . . ?
C33 C24 C25 C26 -172.21(19) . . . . ?
C23 C24 C25 C26 3.4(3) . . . . ?
C30 C25 C26 C27 2.2(3) . . . . ?
C24 C25 C26 C27 178.7(2) . . . . ?
C25 C26 C27 C28 -0.5(3) . . . . ?
C26 C27 C28 C29 -1.4(3) . . . . ?
C27 C28 C29 C30 1.3(3) . . . . ?
C26 C25 C30 C31 176.99(19) . . . . ?
C24 C25 C30 C31 0.5(3) . . . . ?
C26 C25 C30 C29 -2.3(3) . . . . ?
C24 C25 C30 C29 -178.78(18) . . . . ?
C28 C29 C30 C31 -178.7(2) . . . . ?
C28 C29 C30 C25 0.5(3) . . . . ?
C25 C30 C31 C32 -2.7(3) . . . . ?
C29 C30 C31 C32 176.5(2) . . . . ?
C30 C31 C32 C33 0.3(3) . . . . ?
C25 C24 C33 O5 172.47(17) . . . . ?
C23 C24 C33 O5 -3.3(3) . . . . ?
C25 C24 C33 C32 -6.8(3) . . . . ?
C23 C24 C33 C32 177.50(18) . . . . ?
C31 C32 C33 C24 4.6(3) . . . . ?
C31 C32 C33 O5 -174.67(18) . . . . ?
C11 C10 N1 C12 -74.1(3) . . . . ?
C11 C10 N1 P1 103.5(2) . . . . ?
C13 C12 N1 C10 -92.8(2) . . . . ?
C13 C12 N1 P1 89.7(2) . . . . ?
O3 C4 O1 C1 -169.3(2) . . . . ?
C3 C4 O1 C1 8.2(3) . . . . ?
O2 C1 O1 C4 170.6(2) . . . . ?
C2 C1 O1 C4 -7.6(2) . . . . ?
C23 C14 O4 P1 -81.6(2) . . . . ?
C15 C14 O4 P1 100.48(18) . . . . ?
C24 C33 O5 P1 -76.0(2) . . . . ?
C32 C33 O5 P1 103.28(19) . . . . ?
C14 O4 P1 N1 157.11(14) . . . . ?
C14 O4 P1 O5 46.71(15) . . . . ?
C14 O4 P1 Co1 -74.32(14) . . . . ?
C10 N1 P1 O4 166.10(15) . . . . ?
C12 N1 P1 O4 -16.49(19) . . . . ?
C10 N1 P1 O5 -91.14(16) . . . . ?
C12 N1 P1 O5 86.26(19) . . . . ?
C10 N1 P1 Co1 42.68(18) . . . . ?
C12 N1 P1 Co1 -139.92(16) . . . . ?
C33 O5 P1 O4 48.27(15) . . . . ?
C33 O5 P1 N1 -53.10(16) . . . . ?
C33 O5 P1 Co1 169.39(12) . . . . ?
